data_7011198
loop_
_publ_author_name
'Liu, Guang'
'Zhang, Shi-Wei'
'Tang, You-Qi'

_publ_section_title
;
 Synthesis and characterization of a novel ring-like decamolybdate
;
_journal_issue 9
_journal_name_full 'Journal of the Chemical Society, Dalton Transactions'
_journal_page_first 2036
_journal_paper_doi 10.1039/b108997h
_journal_year 2002
_chemical_formula_moiety 'C8 H72 Mo10 O66 Y2 '
_chemical_formula_sum 'C8 H72 Mo10 O66 Y2'
_chemical_formula_weight 2361.88
_space_group_IT_number 15
_symmetry_cell_setting monoclinic
_symmetry_Int_Tables_number 15
_symmetry_space_group_name_Hall '-C 2yc'
_symmetry_space_group_name_H-M 'C 1 2/c 1'
_atom_sites_solution_hydrogens geom
_atom_sites_solution_primary direct
_atom_sites_solution_secondary difmap
_cell_angle_alpha 90.00
_cell_angle_beta 101.16(3)
_cell_angle_gamma 90.00
_cell_formula_units_Z 4
_cell_length_a 24.345(5)
_cell_length_b 16.580(3)
_cell_length_c 15.355(3)
_cell_measurement_reflns_used 34563
_cell_measurement_temperature 173
_cell_measurement_theta_max 27.5
_cell_measurement_theta_min 1.5
_cell_volume 6081(2)
_computing_cell_refinement 'MSC/AFC Diffractometer Control'
_computing_data_collection 'MSC/AFC Diffractometer Control'
_computing_data_reduction 'teXsan for Windows version 1.06 (MSC, 1997-1999)'
_computing_publication_material 'teXsan for Windows version 1.06 (MSC, 1997-1999)'
_computing_structure_refinement 'SHELXL-97 (Sheldrick, 1997)'
_computing_structure_solution 'SHELXS-97 (Sheldrick, 1990)'
_diffrn_ambient_temperature 173.2
_diffrn_measured_fraction_theta_full 0.481
_diffrn_measured_fraction_theta_max 0.481
_diffrn_measurement_device 'Rigaku RAXIS-RAPID'
_diffrn_orient_matrix_UB_11 0.03012
_diffrn_orient_matrix_UB_12 -0.00666
_diffrn_orient_matrix_UB_13 -0.03541
_diffrn_orient_matrix_UB_21 -0.02627
_diffrn_orient_matrix_UB_22 -0.03177
_diffrn_orient_matrix_UB_23 -0.04542
_diffrn_orient_matrix_UB_31 -0.01247
_diffrn_orient_matrix_UB_32 0.05084
_diffrn_orient_matrix_UB_33 -0.03302
_diffrn_radiation_detector 'Imaging Plate'
_diffrn_radiation_monochromator graphite
_diffrn_radiation_source 'Rigaku rotating anode'
_diffrn_radiation_type 'Mo K\a'
_diffrn_radiation_wavelength 0.7107
_diffrn_reflns_av_R_equivalents 0.0504
_diffrn_reflns_av_sigmaI/netI 0.0673
_diffrn_reflns_limit_h_max 31
_diffrn_reflns_limit_h_min 0
_diffrn_reflns_limit_k_max 21
_diffrn_reflns_limit_k_min 0
_diffrn_reflns_limit_l_max 19
_diffrn_reflns_limit_l_min -19
_diffrn_reflns_number 6943
_diffrn_reflns_reduction_process 'Lp corrections applied'
_diffrn_reflns_theta_full 27.48
_diffrn_reflns_theta_max 27.48
_diffrn_reflns_theta_min 1.50
_diffrn_standards_decay_% 0.00
_diffrn_standards_interval_count 0
_diffrn_standards_number 0
_exptl_absorpt_coefficient_mu 4.005
_exptl_absorpt_correction_T_max 1.222
_exptl_absorpt_correction_T_min 0.643
_exptl_crystal_colour red
_exptl_crystal_density_diffrn 2.580
_exptl_crystal_density_meas ?
_exptl_crystal_description chip
_exptl_crystal_F_000 4584
_exptl_crystal_size_max 0.20
_exptl_crystal_size_mid 0.10
_exptl_crystal_size_min 0.10
_refine_diff_density_max 1.165
_refine_diff_density_min -0.942
_refine_diff_density_rms 0.175
_refine_ls_extinction_method none
_refine_ls_goodness_of_fit_ref 0.953
_refine_ls_hydrogen_treatment mixed
_refine_ls_matrix_type full
_refine_ls_number_parameters 420
_refine_ls_number_reflns 6943
_refine_ls_number_restraints 0
_refine_ls_restrained_S_all 0.953
_refine_ls_R_factor_all 0.0552
_refine_ls_R_factor_gt 0.0350
_refine_ls_shift/su_max 0.001
_refine_ls_shift/su_mean 0.000
_refine_ls_structure_factor_coef Fsqd
_refine_ls_weighting_details 'calc w=1/[\s^2^(Fo^2^)+(0.0400P)^2^+0.0000P] where P=(Fo^2^+2Fc^2^)/3'
_refine_ls_weighting_scheme calc
_refine_ls_wR_factor_gt 0.0772
_refine_ls_wR_factor_ref 0.0816
_reflns_number_gt 5052
_reflns_number_total 6943
_reflns_threshold_expression I>2.00\s(I)
_cod_data_source_file b108997h.txt
_cod_data_source_block Mo10Y2-1_
_cod_original_sg_symbol_H-M 'C 2/c      '
_cod_original_formula_sum 'C8 H72 Mo10 O66 Y2 '
_cod_database_code 7011198

loop_
_symmetry_equiv_pos_as_xyz
'   +x,   +y,   +z'
'   -x,   +y,1/2-z'
'   -x,   -y,   -z'
'   +x,   -y,1/2+z'
'1/2+x,1/2+y,   +z'
1/2-x,1/2+y,1/2-z
'1/2-x,1/2-y,   -z'
1/2+x,1/2-y,1/2+z

loop_
_atom_site_label
_atom_site_type_symbol
_atom_site_fract_x
_atom_site_fract_y
_atom_site_fract_z
_atom_site_U_iso_or_equiv
_atom_site_adp_type
_atom_site_occupancy
_atom_site_calc_flag
_atom_site_refinement_flags
_atom_site_disorder_assembly
_atom_site_disorder_group
Mo1 Mo 0.246935(19) 0.17596(3) 0.07522(3) 0.01249(10) Uani 1 d . . .
Mo2 Mo 0.366297(19) 0.42552(3) 0.01630(3) 0.01424(10) Uani 1 d . . .
Mo3 Mo 0.27608(2) 0.01200(3) -0.03011(3) 0.01436(11) Uani 1 d . . .
Mo4 Mo 0.41288(2) 0.25434(3) -0.04459(3) 0.01488(11) Uani 1 d . . .
Mo5 Mo 0.392833(19) 0.11247(3) 0.01136(3) 0.01450(11) Uani 1 d . . .
Y1 Y 0.19370(2) 0.14950(3) -0.22191(3) 0.01434(12) Uani 1 d . . .
O1 O 0.38869(15) 0.5246(2) 0.0182(2) 0.0179(8) Uani 1 d . . .
O2 O 0.34978(15) 0.0099(2) -0.0384(2) 0.0169(8) Uani 1 d . . .
O3 O 0.31221(15) -0.0117(2) 0.1182(2) 0.0158(8) Uani 1 d . . .
O4 O 0.37133(15) 0.1628(2) -0.1046(2) 0.0170(8) Uani 1 d . . .
O5 O 0.25746(15) 0.1455(2) 0.1818(2) 0.0177(8) Uani 1 d . . .
O6 O 0.16853(15) 0.1878(2) 0.0406(2) 0.0139(7) Uani 1 d . . .
O7 O 0.47903(16) 0.2409(2) -0.0601(2) 0.0216(9) Uani 1 d . . .
O8 O 0.41083(15) 0.2144(2) 0.0730(2) 0.0159(8) Uani 1 d . . .
O9 O 0.35977(15) 0.4059(2) 0.1247(2) 0.0166(8) Uani 1 d . . .
O10 O 0.45574(16) 0.0693(2) 0.0124(2) 0.0204(8) Uani 1 d . . .
O11 O 0.30500(15) 0.1282(2) 0.0268(2) 0.0147(8) Uani 1 d . . .
O12 O 0.26937(14) 0.2780(2) 0.0865(2) 0.0127(7) Uani 1 d . . .
O13 O 0.39187(15) 0.3151(2) -0.1701(2) 0.0183(8) Uani 1 d . . .
O14 O 0.39105(15) 0.0626(2) 0.1397(2) 0.0169(8) Uani 1 d . . .
O15 O 0.43045(14) 0.3691(2) 0.0105(2) 0.0140(7) Uani 1 d . . .
O16 O 0.25914(16) -0.0892(2) -0.0316(2) 0.0200(8) Uani 1 d . . .
O17 O 0.28492(15) 0.4425(2) -0.0264(2) 0.0146(8) Uani 1 d . . .
O18 O 0.24518(16) 0.0482(2) -0.1346(2) 0.0172(8) Uani 1 d . . .
O19 O 0.36268(16) 0.4368(2) -0.1339(2) 0.0185(8) Uani 1 d . . .
C1 C 0.3537(2) 0.0211(3) 0.1672(3) 0.0173(11) Uani 1 d . . .
C2 C 0.3595(2) 0.0122(4) 0.2664(3) 0.0232(13) Uani 1 d . . .
H2A H 0.3926 0.0399 0.2957 0.035 Uiso 1 calc R . .
H2B H 0.3624 -0.0439 0.2819 0.035 Uiso 1 calc R . .
H2C H 0.3274 0.0351 0.2847 0.035 Uiso 1 calc R . .
C3 C 0.3716(2) 0.3844(3) -0.1894(3) 0.0175(11) Uani 1 d . . .
C4 C 0.3577(3) 0.4069(4) -0.2864(3) 0.0330(16) Uani 1 d . . .
H4A H 0.3428 0.4606 -0.2924 0.049 Uiso 1 calc R . .
H4B H 0.3305 0.3698 -0.3175 0.049 Uiso 1 calc R . .
H4C H 0.3911 0.4045 -0.3109 0.049 Uiso 1 calc R . .
OW1 O 0.21821(16) 0.0565(2) -0.3233(2) 0.0190(8) Uani 1 d . . .
OW2 O 0.11286(16) 0.1006(2) -0.3193(2) 0.0228(9) Uani 1 d . . .
OW3 O 0.12776(16) 0.2485(2) -0.2153(2) 0.0207(9) Uani 1 d . . .
OW4 O 0.28425(16) 0.1842(2) -0.2331(2) 0.0193(8) Uani 1 d . . .
OW5 O 0.18949(17) 0.2375(2) -0.3473(2) 0.0242(9) Uani 1 d . . .
OW6 O 0.01024(17) 0.1643(3) -0.3347(3) 0.0278(9) Uani 1 d . . .
OW7 O 0.05262(18) 0.3158(3) -0.3517(3) 0.0346(11) Uani 1 d . . .
OW8 O 0.5000 0.0811(4) 0.2500 0.0410(17) Uani 1 d S . .
OW9 O 0.3219(4) 0.1955(6) -0.3921(7) 0.024(2) Uani 0.67 d P . .
OW10 O 0.3012(13) 0.2148(15) -0.4068(16) 0.067(10) Uani 0.33 d P . .
OW11 O 0.5025(3) 0.4224(5) -0.1113(5) 0.0257(17) Uani 0.67 d P . .
OW12 O 0.4948(10) 0.4487(13) -0.0973(15) 0.057(7) Uiso 0.33 d P . .
OW13 O 0.5000 0.3083(5) -0.2500 0.065(2) Uani 1 d S . .
OW14 O 0.4213(3) -0.1183(3) 0.0071(3) 0.071(2) Uani 1 d . . .
OW15 O 0.4237(8) 0.1654(11) -0.2645(9) 0.041(4) Uani 0.50 d P . .
OW16 O 0.4290(8) 0.1657(11) -0.3047(9) 0.047(4) Uani 0.50 d P . .
OW17 O 0.1693(4) 0.1740(5) -0.5058(5) 0.031(2) Uani 0.50 d P . .
OW18 O 0.3862(5) 0.2998(6) -0.4892(6) 0.057(3) Uani 0.50 d P . .
OW19 O 0.4993(5) -0.0725(7) 0.1549(8) 0.179(5) Uani 1 d . . .

loop_
_atom_site_aniso_label
_atom_site_aniso_U_11
_atom_site_aniso_U_22
_atom_site_aniso_U_33
_atom_site_aniso_U_23
_atom_site_aniso_U_13
_atom_site_aniso_U_12
Mo1 0.0150(2) 0.0108(2) 0.0104(2) -0.00048(16) -0.00072(16) 0.00115(18)
Mo2 0.0157(2) 0.0131(2) 0.0125(2) 0.00052(17) -0.00086(17) -0.00021(19)
Mo3 0.0189(2) 0.0114(2) 0.0115(2) -0.00029(16) -0.00047(17) 0.00259(19)
Mo4 0.0165(2) 0.0147(2) 0.0123(2) 0.00160(17) 0.00007(17) 0.00238(19)
Mo5 0.0168(2) 0.0141(2) 0.0116(2) 0.00086(17) 0.00007(17) 0.00293(19)
Y1 0.0177(3) 0.0136(3) 0.0105(2) -0.00056(19) -0.00034(19) 0.0017(2)
O1 0.017(2) 0.0144(19) 0.0212(19) 0.0020(15) 0.0004(15) -0.0047(16)
O2 0.020(2) 0.0135(19) 0.0166(18) -0.0017(14) 0.0011(15) 0.0032(16)
O3 0.0151(19) 0.0158(19) 0.0141(17) -0.0005(14) -0.0034(14) 0.0012(16)
O4 0.019(2) 0.0157(19) 0.0150(17) -0.0024(14) -0.0009(14) 0.0035(16)
O5 0.016(2) 0.021(2) 0.0155(18) 0.0002(15) 0.0017(14) -0.0009(16)
O6 0.0167(19) 0.0110(18) 0.0136(17) 0.0017(13) 0.0022(14) 0.0016(15)
O7 0.025(2) 0.019(2) 0.0201(19) 0.0021(15) 0.0026(16) 0.0081(18)
O8 0.016(2) 0.0165(19) 0.0127(17) 0.0013(14) -0.0020(14) 0.0014(16)
O9 0.016(2) 0.019(2) 0.0122(17) 0.0014(14) -0.0022(14) 0.0008(16)
O10 0.020(2) 0.017(2) 0.0231(19) 0.0016(15) 0.0024(16) 0.0044(17)
O11 0.016(2) 0.0141(18) 0.0128(17) -0.0003(14) 0.0002(14) -0.0010(15)
O12 0.0139(19) 0.0096(17) 0.0130(16) -0.0011(13) -0.0014(14) 0.0023(15)
O13 0.021(2) 0.019(2) 0.0147(17) 0.0016(15) 0.0023(15) 0.0047(17)
O14 0.017(2) 0.0179(19) 0.0139(17) 0.0031(14) -0.0007(15) -0.0006(16)
O15 0.0117(18) 0.0143(19) 0.0150(17) -0.0010(14) -0.0003(14) -0.0009(15)
O16 0.030(2) 0.0115(19) 0.0172(18) -0.0018(14) 0.0006(16) -0.0018(17)
O17 0.018(2) 0.0133(18) 0.0109(16) 0.0000(14) -0.0013(14) 0.0036(15)
O18 0.023(2) 0.0136(19) 0.0145(18) 0.0009(14) 0.0009(15) 0.0056(16)
O19 0.025(2) 0.0157(19) 0.0145(18) 0.0023(15) 0.0029(15) 0.0034(17)
C1 0.022(3) 0.014(3) 0.016(3) 0.003(2) 0.002(2) 0.010(2)
C2 0.026(3) 0.029(3) 0.013(3) 0.002(2) -0.001(2) -0.001(3)
C3 0.017(3) 0.019(3) 0.016(3) 0.004(2) 0.001(2) -0.001(2)
C4 0.057(5) 0.030(4) 0.012(3) 0.004(2) 0.007(3) 0.013(3)
OW1 0.022(2) 0.018(2) 0.0157(18) -0.0060(15) 0.0010(15) 0.0014(16)
OW2 0.023(2) 0.024(2) 0.0192(19) -0.0071(16) -0.0023(16) 0.0014(18)
OW3 0.024(2) 0.021(2) 0.0157(18) -0.0001(15) 0.0002(16) 0.0093(18)
OW4 0.022(2) 0.019(2) 0.0159(18) -0.0010(15) 0.0024(15) 0.0002(17)
OW5 0.030(2) 0.024(2) 0.0182(19) 0.0100(16) 0.0025(16) 0.0050(19)
OW6 0.022(2) 0.032(2) 0.026(2) -0.0034(18) -0.0017(17) 0.0014(19)
OW7 0.023(2) 0.036(3) 0.040(2) 0.007(2) -0.0054(19) 0.001(2)
OW8 0.046(4) 0.038(4) 0.034(4) 0.000 -0.005(3) 0.000
OW9 0.033(5) 0.019(5) 0.018(5) 0.002(3) 0.002(3) 0.002(4)
OW10 0.16(3) 0.027(12) 0.012(9) -0.001(8) -0.002(14) 0.009(15)
OW11 0.034(4) 0.019(4) 0.028(4) -0.013(3) 0.017(3) -0.009(3)
OW13 0.054(5) 0.074(6) 0.071(5) 0.000 0.023(4) 0.000
OW14 0.118(6) 0.039(3) 0.051(3) -0.005(3) 0.001(3) 0.045(4)
OW15 0.038(7) 0.039(7) 0.048(9) -0.021(8) 0.010(8) 0.003(5)
OW16 0.051(9) 0.029(6) 0.054(10) -0.002(8) -0.005(8) 0.003(6)
OW17 0.055(6) 0.022(5) 0.017(4) -0.007(3) 0.009(4) -0.005(4)
OW18 0.096(10) 0.044(6) 0.026(5) 0.002(4) 0.002(5) -0.023(7)
OW19 0.165(11) 0.180(11) 0.208(11) -0.017(9) 0.075(9) -0.021(9)

loop_
_atom_type_symbol
_atom_type_oxidation_number
_atom_type_number_in_cell
_atom_type_scat_dispersion_real
_atom_type_scat_dispersion_imag
_atom_type_scat_source
Mo 0 40 -1.825 0.688
;International Tables for Crystallography
(1992, Vol. C, Tables 4.2.6.8 and 6.1.1.1)
;
Y 0 8 -2.951 3.542
;International Tables for Crystallography
(1992, Vol. C, Table 6.1.1.2)
;
O 0 320 0.008 0.006
;International Tables for Crystallography
(1992, Vol. C, Table 6.1.1.2)
;
H 0 160 0.000 0.000
;International Tables for Crystallography
(1992, Vol. C, Table 6.1.1.2)
;
C 0 32 0.002 0.002
;International Tables for Crystallography
(1992, Vol. C, Table 6.1.1.2)
;
N 0 16 0.004 0.003
;International Tables for Crystallography
(1992, Vol. C, Table 6.1.1.2)
;

loop_
_geom_angle_atom_site_label_1
_geom_angle_atom_site_label_2
_geom_angle_atom_site_label_3
_geom_angle
_geom_angle_site_symmetry_1
_geom_angle_site_symmetry_3
_geom_angle_publ_flag
O5 Mo1 O12 101.83(16) . . ?
O5 Mo1 O6 105.08(16) . . ?
O12 Mo1 O6 101.73(15) . . ?
O5 Mo1 O11 105.76(16) . . ?
O12 Mo1 O11 101.39(15) . . ?
O6 Mo1 O11 136.29(14) . . ?
O5 Mo1 O17 92.34(15) . 7 ?
O12 Mo1 O17 165.83(13) . 7 ?
O6 Mo1 O17 74.05(14) . 7 ?
O11 Mo1 O17 74.49(14) . 7 ?
O1 Mo2 O9 104.41(17) . . ?
O1 Mo2 O15 102.51(17) . . ?
O9 Mo2 O15 100.82(16) . . ?
O1 Mo2 O17 99.34(16) . . ?
O9 Mo2 O17 94.19(15) . . ?
O15 Mo2 O17 149.36(14) . . ?
O1 Mo2 O6 157.71(14) . 7 ?
O9 Mo2 O6 97.03(15) . 7 ?
O15 Mo2 O6 79.01(14) . 7 ?
O17 Mo2 O6 72.71(13) . 7 ?
O1 Mo2 O19 83.72(15) . . ?
O9 Mo2 O19 170.43(15) . . ?
O15 Mo2 O19 82.00(14) . . ?
O17 Mo2 O19 79.31(14) . . ?
O6 Mo2 O19 74.42(12) 7 . ?
O16 Mo3 O18 105.26(16) . . ?
O16 Mo3 O2 102.48(17) . . ?
O18 Mo3 O2 101.42(17) . . ?
O16 Mo3 O17 100.14(16) . 7 ?
O18 Mo3 O17 92.58(15) . 7 ?
O2 Mo3 O17 149.08(15) . 7 ?
O16 Mo3 O11 157.47(14) . . ?
O18 Mo3 O11 96.50(15) . . ?
O2 Mo3 O11 78.39(15) . . ?
O17 Mo3 O11 72.69(13) 7 . ?
O16 Mo3 O3 83.79(14) . . ?
O18 Mo3 O3 168.74(15) . . ?
O2 Mo3 O3 82.73(14) . . ?
O17 Mo3 O3 79.04(13) 7 . ?
O11 Mo3 O3 73.93(12) . . ?
O7 Mo4 O8 106.51(16) . . ?
O7 Mo4 O4 104.60(17) . . ?
O8 Mo4 O4 94.00(15) . . ?
O7 Mo4 O15 92.94(16) . . ?
O8 Mo4 O15 88.52(14) . . ?
O4 Mo4 O15 160.71(14) . . ?
O7 Mo4 O13 90.21(16) . . ?
O8 Mo4 O13 162.66(15) . . ?
O4 Mo4 O13 85.96(14) . . ?
O15 Mo4 O13 86.03(13) . . ?
O7 Mo4 O6 160.95(16) . 7 ?
O8 Mo4 O6 86.40(14) . 7 ?
O4 Mo4 O6 88.00(14) . 7 ?
O15 Mo4 O6 73.06(13) . 7 ?
O13 Mo4 O6 76.26(13) . 7 ?
O7 Mo4 Mo5 99.99(13) . . ?
O8 Mo4 Mo5 48.43(10) . . ?
O4 Mo4 Mo5 48.35(10) . . ?
O15 Mo4 Mo5 136.93(9) . . ?
O13 Mo4 Mo5 134.30(10) . . ?
O6 Mo4 Mo5 99.06(9) 7 . ?
O10 Mo5 O4 105.90(16) . . ?
O10 Mo5 O8 104.19(17) . . ?
O4 Mo5 O8 93.91(14) . . ?
O10 Mo5 O2 92.81(17) . . ?
O4 Mo5 O2 89.28(14) . . ?
O8 Mo5 O2 161.07(15) . . ?
O10 Mo5 O14 90.42(16) . . ?
O4 Mo5 O14 163.13(15) . . ?
O8 Mo5 O14 86.01(14) . . ?
O2 Mo5 O14 85.60(14) . . ?
O10 Mo5 O11 160.61(16) . . ?
O4 Mo5 O11 87.30(14) . . ?
O8 Mo5 O11 88.66(14) . . ?
O2 Mo5 O11 72.84(14) . . ?
O14 Mo5 O11 75.84(13) . . ?
O10 Mo5 Mo4 99.20(13) . . ?
O4 Mo5 Mo4 48.63(11) . . ?
O8 Mo5 Mo4 48.06(10) . . ?
O2 Mo5 Mo4 137.90(10) . . ?
O14 Mo5 Mo4 134.06(10) . . ?
O11 Mo5 Mo4 100.19(9) . . ?
OW3 Y1 OW4 120.37(13) . . ?
OW3 Y1 O9 76.99(13) . 7 ?
OW4 Y1 O9 142.82(12) . 7 ?
OW3 Y1 OW1 139.69(13) . . ?
OW4 Y1 OW1 75.31(13) . . ?
O9 Y1 OW1 114.06(13) 7 . ?
OW3 Y1 O18 141.21(13) . . ?
OW4 Y1 O18 79.08(13) . . ?
O9 Y1 O18 70.02(13) 7 . ?
OW1 Y1 O18 74.57(12) . . ?
OW3 Y1 OW2 76.79(13) . . ?
OW4 Y1 OW2 136.33(13) . . ?
O9 Y1 OW2 76.86(12) 7 . ?
OW1 Y1 OW2 69.15(13) . . ?
O18 Y1 OW2 113.62(13) . . ?
OW3 Y1 OW5 71.44(13) . . ?
OW4 Y1 OW5 71.51(13) . . ?
O9 Y1 OW5 143.51(13) 7 . ?
OW1 Y1 OW5 81.02(13) . . ?
O18 Y1 OW5 145.64(14) . . ?
OW2 Y1 OW5 78.50(14) . . ?
OW3 Y1 O12 75.85(12) . 7 ?
OW4 Y1 O12 74.93(12) . 7 ?
O9 Y1 O12 78.89(12) 7 7 ?
OW1 Y1 O12 142.76(12) . 7 ?
O18 Y1 O12 78.25(11) . 7 ?
OW2 Y1 O12 146.76(13) . 7 ?
OW5 Y1 O12 109.80(12) . 7 ?
Mo3 O2 Mo5 113.21(17) . . ?
C1 O3 Mo3 128.6(3) . . ?
Mo5 O4 Mo4 83.02(13) . . ?
Mo1 O6 Mo2 108.52(16) . 7 ?
Mo1 O6 Mo4 153.90(18) . 7 ?
Mo2 O6 Mo4 95.98(14) 7 7 ?
Mo4 O8 Mo5 83.51(13) . . ?
Mo2 O9 Y1 148.07(19) . 7 ?
Mo1 O11 Mo3 108.64(16) . . ?
Mo1 O11 Mo5 154.45(18) . . ?
Mo3 O11 Mo5 95.55(14) . . ?
Mo1 O12 Y1 127.79(16) . 7 ?
C3 O13 Mo4 130.7(3) . . ?
C1 O14 Mo5 130.9(3) . . ?
Mo2 O15 Mo4 111.94(16) . . ?
Mo2 O17 Mo3 133.30(17) . 7 ?
Mo2 O17 Mo1 104.52(15) . 7 ?
Mo3 O17 Mo1 104.03(16) 7 7 ?
Mo3 O18 Y1 149.13(19) . . ?
C3 O19 Mo2 129.9(3) . . ?
O3 C1 O14 125.1(5) . . ?
O3 C1 C2 118.0(5) . . ?
O14 C1 C2 116.9(5) . . ?
O13 C3 O19 125.2(5) . . ?
O13 C3 C4 117.4(5) . . ?
O19 C3 C4 117.4(5) . . ?

loop_
_geom_bond_atom_site_label_1
_geom_bond_atom_site_label_2
_geom_bond_distance
_geom_bond_site_symmetry_2
_geom_bond_publ_flag
Mo1 O5 1.685(3) . ?
Mo1 O12 1.777(3) . ?
Mo1 O6 1.890(4) . ?
Mo1 O11 1.893(4) . ?
Mo1 O17 2.190(3) 7 ?
Mo2 O1 1.729(4) . ?
Mo2 O9 1.733(3) . ?
Mo2 O15 1.838(4) . ?
Mo2 O17 1.983(4) . ?
Mo2 O6 2.173(3) 7 ?
Mo2 O19 2.299(3) . ?
Mo3 O16 1.728(4) . ?
Mo3 O18 1.741(3) . ?
Mo3 O2 1.823(4) . ?
Mo3 O17 2.007(4) 7 ?
Mo3 O11 2.176(3) . ?
Mo3 O3 2.311(3) . ?
Mo4 O7 1.688(4) . ?
Mo4 O8 1.934(3) . ?
Mo4 O4 1.953(4) . ?
Mo4 O15 2.092(3) . ?
Mo4 O13 2.146(3) . ?
Mo4 O6 2.214(3) 7 ?
Mo4 Mo5 2.5829(8) . ?
Mo5 O10 1.688(4) . ?
Mo5 O4 1.944(3) . ?
Mo5 O8 1.945(4) . ?
Mo5 O2 2.065(4) . ?
Mo5 O14 2.146(3) . ?
Mo5 O11 2.212(4) . ?
Y1 OW3 2.311(4) . ?
Y1 OW4 2.317(4) . ?
Y1 O9 2.349(4) 7 ?
Y1 OW1 2.349(4) . ?
Y1 O18 2.354(3) . ?
Y1 OW2 2.372(4) . ?
Y1 OW5 2.401(4) . ?
Y1 O12 2.419(3) 7 ?
O3 C1 1.261(6) . ?
O6 Mo2 2.173(3) 7 ?
O6 Mo4 2.214(3) 7 ?
O9 Y1 2.349(4) 7 ?
O12 Y1 2.419(3) 7 ?
O13 C3 1.263(6) . ?
O14 C1 1.276(6) . ?
O17 Mo3 2.007(4) 7 ?
O17 Mo1 2.190(3) 7 ?
O19 C3 1.265(6) . ?
C1 C2 1.509(7) . ?
C3 C4 1.508(7) . ?
OW9 OW10 0.60(2) . ?
OW11 OW12 0.53(2) . ?
OW15 OW16 0.655(15) . ?
OW17 OW18 1.407(15) 7_554 ?
OW18 OW17 1.407(15) 7_554 ?
